data_4346123
loop_
_publ_author_name
'Knorr, Michael'
'Bonnot, Antoine'
'Lapprand, Antony'
'Khatyr, Abderrahim'
'Strohmann, Carsten'
'Kubicki, Marek M.'
'Rousselin, Yoann'
'Harvey, Pierre D.'

_publ_section_title
;
 Reactivity of CuI and CuBr toward dialkyl sulfides RSR: from discrete
 molecular Cu4I4S4 and Cu8I8S6 clusters to luminescent copper(I)
 coordination polymers.
;
_journal_issue 8
_journal_name_full 'Inorganic chemistry'
_journal_page_first 4076
_journal_page_last 4093
_journal_paper_doi 10.1021/acs.inorgchem.5b00327
_journal_volume 54
_journal_year 2015
_chemical_formula_moiety 'C12 H32 Br4 Cu4 S4'
_chemical_formula_sum 'C12 H32 Br4 Cu4 S4'
_chemical_formula_weight 878.42
_space_group_IT_number 14
_space_group_name_Hall '-P 2ybc'
_space_group_name_H-M_alt 'P 1 21/c 1'
_symmetry_cell_setting monoclinic
_symmetry_space_group_name_Hall '-P 2ybc'
_symmetry_space_group_name_H-M 'P 1 21/c 1'
_atom_sites_solution_hydrogens geom
_atom_sites_solution_primary direct
_atom_sites_solution_secondary difmap
_audit_creation_method SHELXL-97
_cell_angle_alpha 90.00
_cell_angle_beta 96.1580(10)
_cell_angle_gamma 90.00
_cell_formula_units_Z 4
_cell_length_a 8.4712(3)
_cell_length_b 22.4316(5)
_cell_length_c 14.2270(4)
_cell_measurement_reflns_used 5570
_cell_measurement_temperature 275(2)
_cell_measurement_theta_max 27.485
_cell_measurement_theta_min 0.998
_cell_volume 2687.85(14)
_computing_cell_refinement 'HKL Scalepack (Otwinowski & Minor 1997)'
_computing_data_collection 'Collect (Bruker AXS BV, 1997-2004)'
_computing_data_reduction 'HKL Denzo and Scalepack (Otwinowski & Minor 1997)'
_computing_molecular_graphics 'ORTEP3 (Farrugia,1997)'
_computing_publication_material 'WinGX publication routines (Farrugia, 1999)'
_computing_structure_refinement 'SHELXL-97 (Sheldrick, 1997)'
_computing_structure_solution 'SIR92 (Altomare et al., 1993)'
_diffrn_ambient_temperature 275(2)
_diffrn_measured_fraction_theta_full 0.988
_diffrn_measured_fraction_theta_max 0.988
_diffrn_measurement_device_type 'Nonius Kappa Apex II'
_diffrn_measurement_method CCD
_diffrn_radiation_monochromator graphite
_diffrn_radiation_source 'fine-focus sealed tube'
_diffrn_radiation_type MoK\a
_diffrn_radiation_wavelength 0.71073
_diffrn_reflns_av_R_equivalents 0.0742
_diffrn_reflns_av_sigmaI/netI 0.0576
_diffrn_reflns_limit_h_max 11
_diffrn_reflns_limit_h_min -10
_diffrn_reflns_limit_k_max 29
_diffrn_reflns_limit_k_min -28
_diffrn_reflns_limit_l_max 18
_diffrn_reflns_limit_l_min -18
_diffrn_reflns_number 17476
_diffrn_reflns_theta_full 27.59
_diffrn_reflns_theta_max 27.59
_diffrn_reflns_theta_min 1.70
_exptl_absorpt_coefficient_mu 9.376
_exptl_absorpt_correction_T_max 0.7336
_exptl_absorpt_correction_T_min 0.3104
_exptl_absorpt_correction_type multi-scan
_exptl_absorpt_process_details 'R.H. Blessing, Acta Cryst. (1995), a51, 33-38'
_exptl_crystal_colour colourless
_exptl_crystal_density_diffrn 2.171
_exptl_crystal_density_method 'not measured'
_exptl_crystal_description Plate
_exptl_crystal_F_000 1696
_exptl_crystal_size_max 0.22
_exptl_crystal_size_mid 0.05
_exptl_crystal_size_min 0.02
_refine_diff_density_max 1.245
_refine_diff_density_min -1.197
_refine_diff_density_rms 0.262
_refine_ls_extinction_method none
_refine_ls_goodness_of_fit_ref 1.174
_refine_ls_hydrogen_treatment noref
_refine_ls_matrix_type full
_refine_ls_number_constraints 0
_refine_ls_number_parameters 225
_refine_ls_number_reflns 6167
_refine_ls_number_restraints 0
_refine_ls_restrained_S_all 1.174
_refine_ls_R_factor_all 0.0756
_refine_ls_R_factor_gt 0.0508
_refine_ls_shift/su_max 0.001
_refine_ls_shift/su_mean 0.000
_refine_ls_structure_factor_coef Fsqd
_refine_ls_weighting_details 'calc w=1/[\s^2^(Fo^2^)+(0.0524P)^2^+9.4892P] where P=(Fo^2^+2Fc^2^)/3'
_refine_ls_weighting_scheme calc
_refine_ls_wR_factor_gt 0.1229
_refine_ls_wR_factor_ref 0.1477
_reflns_number_gt 4707
_reflns_number_total 6167
_reflns_threshold_expression >2sigma(I)
_cod_data_source_file ic5b00327_si_001.cif
_cod_data_source_block 10mkcubrmeset_275k_compound_9
_cod_original_sg_symbol_H-M 'P 21/c'
_cod_database_code 4346123

loop_
_symmetry_equiv_pos_as_xyz
'x, y, z'
'-x, y+1/2, -z+1/2'
'-x, -y, -z'
'x, -y-1/2, z-1/2'

loop_
_atom_site_label
_atom_site_type_symbol
_atom_site_fract_x
_atom_site_fract_y
_atom_site_fract_z
_atom_site_U_iso_or_equiv
_atom_site_adp_type
_atom_site_occupancy
_atom_site_symmetry_multiplicity
_atom_site_calc_flag
_atom_site_refinement_flags
C1 C -0.1640(18) -0.1826(7) 0.4364(12) 0.127(6) Uani 1 1 d .
H1A H -0.1172 -0.2144 0.4750 0.190 Uiso 1 1 calc R
H1B H -0.2286 -0.1990 0.3831 0.190 Uiso 1 1 calc R
H1C H -0.2286 -0.1585 0.4729 0.190 Uiso 1 1 calc R
C2 C -0.0365(16) -0.1453(6) 0.4027(8) 0.093(4) Uani 1 1 d .
H2A H -0.0838 -0.1155 0.3591 0.111 Uiso 1 1 calc R
H2B H 0.0321 -0.1702 0.3689 0.111 Uiso 1 1 calc R
C3 C -0.0618(17) -0.0703(6) 0.5623(10) 0.112(5) Uani 1 1 d .
H3A H -0.1273 -0.0455 0.5192 0.167 Uiso 1 1 calc R
H3B H -0.0071 -0.0461 0.6110 0.167 Uiso 1 1 calc R
H3C H -0.1271 -0.0989 0.5903 0.167 Uiso 1 1 calc R
C4 C 0.4886(11) -0.1960(3) 0.7733(6) 0.052(2) Uani 1 1 d .
H4A H 0.5442 -0.2164 0.7275 0.078 Uiso 1 1 calc R
H4B H 0.4163 -0.2230 0.7987 0.078 Uiso 1 1 calc R
H4C H 0.5636 -0.1813 0.8233 0.078 Uiso 1 1 calc R
C5 C 0.5368(11) -0.0965(4) 0.6638(5) 0.054(2) Uani 1 1 d .
H5A H 0.6163 -0.0824 0.7129 0.065 Uiso 1 1 calc R
H5B H 0.5874 -0.1242 0.6242 0.065 Uiso 1 1 calc R
C6 C 0.4713(16) -0.0445(4) 0.6052(7) 0.083(4) Uani 1 1 d .
H6A H 0.3943 -0.0586 0.5558 0.125 Uiso 1 1 calc R
H6B H 0.5561 -0.0249 0.5779 0.125 Uiso 1 1 calc R
H6C H 0.4218 -0.0170 0.6446 0.125 Uiso 1 1 calc R
C7 C 0.3060(11) 0.1713(4) 0.8558(8) 0.072(3) Uani 1 1 d .
H7A H 0.3179 0.2107 0.8313 0.108 Uiso 1 1 calc R
H7B H 0.2742 0.1738 0.9184 0.108 Uiso 1 1 calc R
H7C H 0.2267 0.1501 0.8157 0.108 Uiso 1 1 calc R
C8 C 0.5221(14) 0.1244(4) 0.7354(6) 0.067(3) Uani 1 1 d .
H8A H 0.4318 0.1039 0.7023 0.081 Uiso 1 1 calc R
H8B H 0.5292 0.1636 0.7074 0.081 Uiso 1 1 calc R
C9 C 0.6702(14) 0.0902(5) 0.7248(7) 0.074(3) Uani 1 1 d .
H9A H 0.7596 0.1109 0.7568 0.111 Uiso 1 1 calc R
H9B H 0.6838 0.0865 0.6589 0.111 Uiso 1 1 calc R
H9C H 0.6625 0.0513 0.7519 0.111 Uiso 1 1 calc R
C10 C 0.9304(10) 0.0789(4) 0.9922(6) 0.0495(19) Uani 1 1 d .
H10A H 0.9976 0.1009 0.9545 0.074 Uiso 1 1 calc R
H10B H 0.8630 0.0528 0.9523 0.074 Uiso 1 1 calc R
H10C H 0.9948 0.0558 1.0384 0.074 Uiso 1 1 calc R
C11 C 0.9585(11) 0.1766(4) 1.1164(6) 0.052(2) Uani 1 1 d .
H11A H 1.0287 0.1922 1.0728 0.062 Uiso 1 1 calc R
H11B H 0.9060 0.2102 1.1426 0.062 Uiso 1 1 calc R
C12 C 1.0560(12) 0.1452(5) 1.1947(7) 0.072(3) Uani 1 1 d .
H12A H 0.9881 0.1305 1.2394 0.109 Uiso 1 1 calc R
H12B H 1.1320 0.1724 1.2258 0.109 Uiso 1 1 calc R
H12C H 1.1107 0.1124 1.1694 0.109 Uiso 1 1 calc R
S1 S 0.0806(3) -0.10877(11) 0.49937(17) 0.0615(6) Uani 1 1 d .
S2 S 0.3792(2) -0.13418(7) 0.71712(11) 0.0349(4) Uani 1 1 d .
S3 S 0.4929(2) 0.13212(8) 0.85972(12) 0.0410(4) Uani 1 1 d .
S4 S 0.8098(2) 0.13017(7) 1.05141(11) 0.0327(3) Uani 1 1 d .
Cu1 Cu 0.21571(13) -0.17793(4) 0.59246(7) 0.0487(3) Uani 1 1 d .
Cu2 Cu 0.31715(12) -0.07654(4) 0.84214(6) 0.0423(2) Uani 1 1 d .
Cu3 Cu 0.42197(13) 0.03850(4) 0.91009(7) 0.0485(3) Uani 1 1 d .
Cu4 Cu 0.68553(12) 0.19286(4) 0.93483(6) 0.0432(2) Uani 1 1 d .
Br1 Br 0.10480(10) -0.26858(3) 0.65732(5) 0.0468(2) Uani 1 1 d .
Br2 Br 0.41820(11) -0.21921(3) 0.49084(5) 0.0505(2) Uani 1 1 d .
Br3 Br 0.18003(10) 0.01629(3) 0.80131(6) 0.0473(2) Uani 1 1 d .
Br4 Br 0.60514(9) -0.04948(3) 0.91671(5) 0.03877(18) Uani 1 1 d .

loop_
_atom_site_aniso_label
_atom_site_aniso_U_11
_atom_site_aniso_U_22
_atom_site_aniso_U_33
_atom_site_aniso_U_23
_atom_site_aniso_U_13
_atom_site_aniso_U_12
C1 0.114(13) 0.115(12) 0.142(14) 0.023(10) -0.027(10) -0.014(10)
C2 0.111(10) 0.095(9) 0.066(7) 0.018(6) -0.019(6) -0.011(8)
C3 0.112(11) 0.120(12) 0.107(10) 0.035(9) 0.030(9) 0.047(9)
C4 0.073(6) 0.036(4) 0.047(4) 0.002(3) 0.005(4) 0.011(4)
C5 0.066(6) 0.063(5) 0.035(4) -0.009(3) 0.017(4) -0.023(4)
C6 0.126(10) 0.063(6) 0.059(6) 0.026(5) 0.004(6) -0.031(6)
C7 0.053(6) 0.042(5) 0.121(9) 0.008(5) 0.010(6) 0.006(4)
C8 0.106(8) 0.056(5) 0.039(4) 0.001(4) 0.003(5) -0.031(6)
C9 0.095(8) 0.076(7) 0.057(5) -0.017(5) 0.033(5) -0.017(6)
C10 0.052(5) 0.045(4) 0.053(4) -0.006(3) 0.014(4) 0.009(4)
C11 0.059(5) 0.048(4) 0.047(4) -0.007(3) 0.000(4) -0.015(4)
C12 0.055(6) 0.094(8) 0.065(6) -0.026(5) -0.008(5) 0.005(5)
S1 0.0649(15) 0.0579(13) 0.0602(13) 0.0149(10) -0.0006(11) 0.0041(11)
S2 0.0467(10) 0.0326(8) 0.0257(7) -0.0018(6) 0.0058(7) -0.0022(7)
S3 0.0496(11) 0.0348(9) 0.0380(9) 0.0038(7) 0.0031(8) -0.0047(8)
S4 0.0386(9) 0.0288(8) 0.0311(7) 0.0012(6) 0.0057(7) 0.0014(7)
Cu1 0.0554(6) 0.0455(5) 0.0438(5) -0.0001(4) -0.0014(4) -0.0002(5)
Cu2 0.0557(6) 0.0350(4) 0.0381(4) 0.0001(3) 0.0138(4) 0.0011(4)
Cu3 0.0626(7) 0.0401(5) 0.0421(5) 0.0054(4) 0.0023(4) -0.0024(5)
Cu4 0.0512(6) 0.0368(5) 0.0417(5) 0.0030(4) 0.0053(4) -0.0005(4)
Br1 0.0528(5) 0.0405(4) 0.0498(4) -0.0080(3) 0.0181(4) -0.0032(3)
Br2 0.0774(6) 0.0382(4) 0.0392(4) -0.0036(3) 0.0215(4) -0.0073(4)
Br3 0.0534(5) 0.0326(4) 0.0528(4) 0.0034(3) -0.0082(4) 0.0006(3)
Br4 0.0428(4) 0.0406(4) 0.0326(3) -0.0063(3) 0.0027(3) 0.0023(3)

loop_
_atom_type_symbol
_atom_type_description
_atom_type_scat_dispersion_real
_atom_type_scat_dispersion_imag
_atom_type_scat_source
C C 0.0033 0.0016 'International Tables Vol C Tables 4.2.6.8 and 6.1.1.4'
H H 0.0000 0.0000 'International Tables Vol C Tables 4.2.6.8 and 6.1.1.4'
S S 0.1246 0.1234 'International Tables Vol C Tables 4.2.6.8 and 6.1.1.4'
Cu Cu 0.3201 1.2651 'International Tables Vol C Tables 4.2.6.8 and 6.1.1.4'
Br Br -0.2901 2.4595 'International Tables Vol C Tables 4.2.6.8 and 6.1.1.4'

loop_
_geom_angle_atom_site_label_1
_geom_angle_atom_site_label_2
_geom_angle_atom_site_label_3
_geom_angle
_geom_angle_site_symmetry_1
_geom_angle_site_symmetry_3
C2 C1 H1A 109.5 . .
C2 C1 H1B 109.5 . .
H1A C1 H1B 109.5 . .
C2 C1 H1C 109.5 . .
H1A C1 H1C 109.5 . .
H1B C1 H1C 109.5 . .
C1 C2 S1 111.7(9) . .
C1 C2 H2A 109.3 . .
S1 C2 H2A 109.3 . .
C1 C2 H2B 109.3 . .
S1 C2 H2B 109.3 . .
H2A C2 H2B 107.9 . .
S1 C3 H3A 109.5 . .
S1 C3 H3B 109.5 . .
H3A C3 H3B 109.5 . .
S1 C3 H3C 109.5 . .
H3A C3 H3C 109.5 . .
H3B C3 H3C 109.5 . .
S2 C4 H4A 109.5 . .
S2 C4 H4B 109.5 . .
H4A C4 H4B 109.5 . .
S2 C4 H4C 109.5 . .
H4A C4 H4C 109.5 . .
H4B C4 H4C 109.5 . .
C6 C5 S2 110.4(7) . .
C6 C5 H5A 109.6 . .
S2 C5 H5A 109.6 . .
C6 C5 H5B 109.6 . .
S2 C5 H5B 109.6 . .
H5A C5 H5B 108.1 . .
C5 C6 H6A 109.5 . .
C5 C6 H6B 109.5 . .
H6A C6 H6B 109.5 . .
C5 C6 H6C 109.5 . .
H6A C6 H6C 109.5 . .
H6B C6 H6C 109.5 . .
S3 C7 H7A 109.5 . .
S3 C7 H7B 109.5 . .
H7A C7 H7B 109.5 . .
S3 C7 H7C 109.5 . .
H7A C7 H7C 109.5 . .
H7B C7 H7C 109.5 . .
C9 C8 S3 110.5(7) . .
C9 C8 H8A 109.6 . .
S3 C8 H8A 109.6 . .
C9 C8 H8B 109.6 . .
S3 C8 H8B 109.6 . .
H8A C8 H8B 108.1 . .
C8 C9 H9A 109.5 . .
C8 C9 H9B 109.5 . .
H9A C9 H9B 109.5 . .
C8 C9 H9C 109.5 . .
H9A C9 H9C 109.5 . .
H9B C9 H9C 109.5 . .
S4 C10 H10A 109.5 . .
S4 C10 H10B 109.5 . .
H10A C10 H10B 109.5 . .
S4 C10 H10C 109.5 . .
H10A C10 H10C 109.5 . .
H10B C10 H10C 109.5 . .
C12 C11 S4 114.1(7) . .
C12 C11 H11A 108.7 . .
S4 C11 H11A 108.7 . .
C12 C11 H11B 108.7 . .
S4 C11 H11B 108.7 . .
H11A C11 H11B 107.6 . .
C11 C12 H12A 109.5 . .
C11 C12 H12B 109.5 . .
H12A C12 H12B 109.5 . .
C11 C12 H12C 109.5 . .
H12A C12 H12C 109.5 . .
H12B C12 H12C 109.5 . .
C3 S1 C2 104.7(7) . .
C3 S1 Cu1 111.1(4) . .
C2 S1 Cu1 109.6(4) . .
C4 S2 C5 100.2(4) . .
C4 S2 Cu2 103.8(3) . .
C5 S2 Cu2 107.5(3) . .
C4 S2 Cu1 104.3(3) . .
C5 S2 Cu1 106.3(3) . .
Cu2 S2 Cu1 130.79(9) . .
C7 S3 C8 103.1(5) . .
C7 S3 Cu4 107.6(3) . .
C8 S3 Cu4 110.1(3) . .
C7 S3 Cu3 101.2(3) . .
C8 S3 Cu3 106.3(3) . .
Cu4 S3 Cu3 125.98(9) . .
C10 S4 C11 102.0(4) . .
C10 S4 Cu2 107.7(3) . 3_657
C11 S4 Cu2 108.3(3) . 3_657
C10 S4 Cu4 106.7(3) . .
C11 S4 Cu4 104.6(3) . .
Cu2 S4 Cu4 125.26(9) 3_657 .
S1 Cu1 S2 112.05(9) . .
S1 Cu1 Br1 126.51(8) . .
S2 Cu1 Br1 106.29(6) . .
S1 Cu1 Br2 104.29(8) . .
S2 Cu1 Br2 101.74(6) . .
Br1 Cu1 Br2 102.77(4) . .
S1 Cu1 Cu4 134.67(8) . 2_646
S2 Cu1 Cu4 110.23(6) . 2_646
Br1 Cu1 Cu4 51.98(3) . 2_646
Br2 Cu1 Cu4 50.88(3) . 2_646
S4 Cu2 S2 112.19(7) 3_657 .
S4 Cu2 Br3 111.25(6) 3_657 .
S2 Cu2 Br3 116.10(6) . .
S4 Cu2 Br4 109.65(6) 3_657 .
S2 Cu2 Br4 99.36(6) . .
Br3 Cu2 Br4 107.39(4) . .
S4 Cu2 Cu3 113.62(5) 3_657 .
S2 Cu2 Cu3 132.69(6) . .
Br3 Cu2 Cu3 55.25(3) . .
Br4 Cu2 Cu3 54.13(3) . .
S3 Cu3 Br3 102.30(6) . .
S3 Cu3 Br4 123.01(7) . .
Br3 Cu3 Br4 109.38(4) . .
S3 Cu3 Br4 105.57(6) . 3_657
Br3 Cu3 Br4 118.37(5) . 3_657
Br4 Cu3 Br4 99.31(4) . 3_657
S3 Cu3 Cu2 142.48(6) . .
Br3 Cu3 Cu2 53.37(3) . .
Br4 Cu3 Cu2 58.08(3) . .
Br4 Cu3 Cu2 111.22(4) 3_657 .
S3 Cu4 S4 102.51(7) . .
S3 Cu4 Br2 114.14(7) . 2_656
S4 Cu4 Br2 109.50(6) . 2_656
S3 Cu4 Br1 118.35(6) . 2_656
S4 Cu4 Br1 106.98(6) . 2_656
Br2 Cu4 Br1 105.00(4) 2_656 2_656
S3 Cu4 Cu1 133.94(6) . 2_656
S4 Cu4 Cu1 123.55(6) . 2_656
Br2 Cu4 Cu1 53.51(3) 2_656 2_656
Br1 Cu4 Cu1 51.58(3) 2_656 2_656
Cu1 Br1 Cu4 76.44(4) . 2_646
Cu4 Br2 Cu1 75.61(4) 2_646 .
Cu2 Br3 Cu3 71.38(4) . .
Cu3 Br4 Cu3 80.69(4) . 3_657
Cu3 Br4 Cu2 67.79(4) . .
Cu3 Br4 Cu2 103.91(4) 3_657 .

loop_
_geom_bond_atom_site_label_1
_geom_bond_atom_site_label_2
_geom_bond_distance
_geom_bond_site_symmetry_2
C1 C2 1.486(18) .
C1 H1A 0.9600 .
C1 H1B 0.9600 .
C1 H1C 0.9600 .
C2 S1 1.804(11) .
C2 H2A 0.9700 .
C2 H2B 0.9700 .
C3 S1 1.798(13) .
C3 H3A 0.9600 .
C3 H3B 0.9600 .
C3 H3C 0.9600 .
C4 S2 1.805(8) .
C4 H4A 0.9600 .
C4 H4B 0.9600 .
C4 H4C 0.9600 .
C5 C6 1.503(13) .
C5 S2 1.814(8) .
C5 H5A 0.9700 .
C5 H5B 0.9700 .
C6 H6A 0.9600 .
C6 H6B 0.9600 .
C6 H6C 0.9600 .
C7 S3 1.806(9) .
C7 H7A 0.9600 .
C7 H7B 0.9600 .
C7 H7C 0.9600 .
C8 C9 1.492(15) .
C8 S3 1.820(8) .
C8 H8A 0.9700 .
C8 H8B 0.9700 .
C9 H9A 0.9600 .
C9 H9B 0.9600 .
C9 H9C 0.9600 .
C10 S4 1.805(7) .
C10 H10A 0.9600 .
C10 H10B 0.9600 .
C10 H10C 0.9600 .
C11 C12 1.491(13) .
C11 S4 1.810(8) .
C11 H11A 0.9700 .
C11 H11B 0.9700 .
C12 H12A 0.9600 .
C12 H12B 0.9600 .
C12 H12C 0.9600 .
S1 Cu1 2.269(2) .
S2 Cu2 2.3047(18) .
S2 Cu1 2.3452(19) .
S3 Cu4 2.299(2) .
S3 Cu3 2.3191(19) .
S4 Cu2 2.2908(18) 3_657
S4 Cu4 2.3372(18) .
Cu1 Br1 2.4606(12) .
Cu1 Br2 2.5341(13) .
Cu1 Cu4 3.0530(13) 2_646
Cu2 S4 2.2908(18) 3_657
Cu2 Br3 2.4245(12) .
Cu2 Br4 2.6249(13) .
Cu2 Cu3 2.8632(13) .
Cu3 Br3 2.4826(13) .
Cu3 Br4 2.5060(12) .
Cu3 Br4 2.5113(12) 3_657
Cu4 Br2 2.4455(12) 2_656
Cu4 Br1 2.4741(12) 2_656
Cu4 Cu1 3.0530(13) 2_656
Br1 Cu4 2.4741(12) 2_646
Br2 Cu4 2.4455(12) 2_646
Br4 Cu3 2.5113(12) 3_657
